data_4025535
loop_
_publ_author_name
'Da Ma'
'Peter Y. Zavalij'
'Lyle Isaacs'

_publ_section_title
;
 Acyclic Cucurbit[n]uril Congeners Are High Affinity Hosts
;
_journal_name_full 'Journal of Organic Chemistry'
_journal_page_first 4786
_journal_page_last 4795
_journal_paper_doi 10.1021/jo100760g
_journal_volume 75
_journal_year 2010
_chemical_formula_moiety 'C70 H60 N16 O20, 14(C2 H F3 O2)'
_chemical_formula_sum 'C99 H74 F42 N16 O48'
_chemical_formula_weight 3053.74
_chemical_name_common CBX
_chemical_name_systematic
;
CBX
;
_space_group_IT_number 14
_symmetry_cell_setting monoclinic
_symmetry_space_group_name_Hall '-P 2yn'
_symmetry_space_group_name_H-M 'P 1 21/n 1'
_atom_sites_solution_hydrogens geom
_atom_sites_solution_primary direct
_atom_sites_solution_secondary difmap
_audit_creation_method 'SHELXL-97 & ZCIF'
_cell_angle_alpha 90.00
_cell_angle_beta 95.2161(5)
_cell_angle_gamma 90.00
_cell_formula_units_Z 4
_cell_length_a 19.8269(10)
_cell_length_b 16.4147(8)
_cell_length_c 38.2255(18)
_cell_measurement_reflns_used 32035
_cell_measurement_temperature 200(2)
_cell_measurement_theta_max 23.5
_cell_measurement_theta_min 2.2
_cell_volume 12389.1(10)
_computing_cell_refinement Apex2
_computing_data_collection 'Apex2 (Bruker, 2005)'
_computing_data_reduction Apex2
_computing_molecular_graphics 'XSHEL (Bruker, 2004)'
_computing_publication_material SHELXL-97
_computing_structure_refinement 'SHELXL-97 (Sheldrick, 1997)'
_computing_structure_solution 'SHELXS-97 (Sheldrick, 1990)'
_diffrn_ambient_temperature 200(2)
_diffrn_detector 'CCD area detector'
_diffrn_detector_area_resol_mean 11.198
_diffrn_detector_type 'Bruker Smart Apex II'
_diffrn_measured_fraction_theta_full 0.997
_diffrn_measured_fraction_theta_max 0.997
_diffrn_measurement_details 610,610,610,1200
_diffrn_measurement_device_type 'three-circle diffractometer'
_diffrn_measurement_method '\w and \f scans'
_diffrn_measurement_specimen_support 'glass capillary'
_diffrn_orient_matrix_type standard
_diffrn_orient_matrix_UB_11 -0.0495107
_diffrn_orient_matrix_UB_12 0.0052790
_diffrn_orient_matrix_UB_13 -0.0073530
_diffrn_orient_matrix_UB_21 -0.0053387
_diffrn_orient_matrix_UB_22 -0.0603363
_diffrn_orient_matrix_UB_23 0.0020851
_diffrn_orient_matrix_UB_31 -0.0092297
_diffrn_orient_matrix_UB_32 0.0065551
_diffrn_orient_matrix_UB_33 0.0251328
_diffrn_radiation_monochromator graphite
_diffrn_radiation_source 'fine-focus sealed tube'
_diffrn_radiation_type MoK\a
_diffrn_radiation_wavelength 0.71073
_diffrn_reflns_av_R_equivalents 0.0239
_diffrn_reflns_av_sigmaI/netI 0.0212
_diffrn_reflns_limit_h_max 20
_diffrn_reflns_limit_h_min -21
_diffrn_reflns_limit_k_max 17
_diffrn_reflns_limit_k_min -17
_diffrn_reflns_limit_l_max 40
_diffrn_reflns_limit_l_min -41
_diffrn_reflns_number 87404
_diffrn_reflns_theta_full 22.50
_diffrn_reflns_theta_max 22.50
_diffrn_reflns_theta_min 1.73
_diffrn_source_current 30.00
_diffrn_source_voltage 50.00
_diffrn_standards_decay_% 0
_exptl_absorpt_coefficient_mu 0.169
_exptl_absorpt_correction_T_max 0.968
_exptl_absorpt_correction_T_min 0.904
_exptl_absorpt_correction_type multi-scan
_exptl_absorpt_process_details 'SADABS (Sheldrick, 1996)'
_exptl_crystal_colour colourless
_exptl_crystal_density_diffrn 1.637
_exptl_crystal_density_method 'not measured'
_exptl_crystal_description prism
_exptl_crystal_F_000 6168
_exptl_crystal_id 'Isaacs/Ma CBX'
_exptl_crystal_size_max 0.455
_exptl_crystal_size_mid 0.31
_exptl_crystal_size_min 0.19
_refine_diff_density_max 0.311
_refine_diff_density_min -0.284
_refine_diff_density_rms 0.049
_refine_ls_extinction_method none
_refine_ls_goodness_of_fit_ref 1.000
_refine_ls_hydrogen_treatment constr
_refine_ls_matrix_type full
_refine_ls_number_parameters 1374
_refine_ls_number_reflns 16168
_refine_ls_number_restraints 322
_refine_ls_restrained_S_all 1.012
_refine_ls_R_factor_all 0.0653
_refine_ls_R_factor_gt 0.0539
_refine_ls_shift/su_max 0.000
_refine_ls_shift/su_mean 0.000
_refine_ls_structure_factor_coef Fsqd
_refine_ls_weighting_details 'w=1/[\s^2^(Fo^2^)+(0.015P)^2^+24.35P], P=(max(Fo^2^,0)+2Fc^2^)/3'
_refine_ls_weighting_scheme calc
_refine_ls_wR_factor_gt 0.1120
_refine_ls_wR_factor_ref 0.1159
_reflns_number_gt 12972
_reflns_number_total 16168
_reflns_threshold_expression >2sigma(I)
_cod_data_source_file jo100760g_si_002.cif
_cod_data_source_block 1750
_cod_depositor_comments
;
The following automatic conversions were performed:

'_symmetry_cell_setting' value 'Monoclinic' changed to 'monoclinic'
according to the built-in table from CIF Core dictionary named
'cif_core.dic' version 2.4.1 from 2010-06-29.

Automatic conversion script
Id: cif_fix_values 1646 2011-03-28 12:23:43Z adriana 
;
_cod_original_cell_volume 12389.1(18)
_cod_database_code 4025535
_diffrn_measurement_frame_width-ccd -0.3
_diffrn_measurement_total_frames-ccd 3030
_diffrn_measurement_frame_time-ccd 45
_diffrn_measurement_total_time-ccd 42.9
_diffrn_detector_distance-ccd 7.400
_diffrn_measurement_frame_size-ccd 512

loop_
_symmetry_equiv_pos_as_xyz
'x, y, z'
'-x+1/2, y+1/2, -z+1/2'
'-x, -y, -z'
'x-1/2, -y-1/2, z-1/2'

loop_
_atom_site_label
_atom_site_type_symbol
_atom_site_fract_x
_atom_site_fract_y
_atom_site_fract_z
_atom_site_U_iso_or_equiv
_atom_site_adp_type
_atom_site_occupancy
_atom_site_symmetry_multiplicity
_atom_site_calc_flag
_atom_site_refinement_flags
_atom_site_disorder_assembly
_atom_site_disorder_group
C1 C 0.56608(14) 0.57091(18) 0.35353(7) 0.0280(7) Uani 1 1 d . . .
C2 C 0.56853(14) 0.60504(19) 0.32037(8) 0.0310(7) Uani 1 1 d . . .
C3 C 0.51026(15) 0.6343(2) 0.30186(8) 0.0395(8) Uani 1 1 d . . .
H3 H 0.5123 0.6570 0.2791 0.047 Uiso 1 1 calc R . .
C4 C 0.44908(15) 0.6304(2) 0.31645(8) 0.0387(8) Uani 1 1 d . . .
H4 H 0.4091 0.6509 0.3039 0.046 Uiso 1 1 calc R . .
C5 C 0.44637(14) 0.59691(19) 0.34906(8) 0.0314(7) Uani 1 1 d . . .
C6 C 0.50424(14) 0.56746(17) 0.36827(7) 0.0269(7) Uani 1 1 d . . .
O7 O 0.63162(10) 0.60859(14) 0.30737(5) 0.0386(5) Uani 1 1 d . . .
C8 C 0.63383(15) 0.6458(2) 0.27417(8) 0.0421(9) Uani 1 1 d . . .
H8A H 0.6107 0.6992 0.2741 0.051 Uiso 1 1 calc R . .
H8B H 0.6097 0.6112 0.2559 0.051 Uiso 1 1 calc R . .
C9 C 0.70526(16) 0.6575(2) 0.26602(9) 0.0386(8) Uani 1 1 d . . .
O10 O 0.70601(11) 0.68928(17) 0.23450(6) 0.0515(7) Uani 1 1 d . . .
H10 H 0.7462 0.6982 0.2303 0.077 Uiso 1 1 calc R . .
O11 O 0.75532(11) 0.64120(16) 0.28488(6) 0.0488(6) Uani 1 1 d . . .
O12 O 0.38679(10) 0.59488(14) 0.36561(5) 0.0374(5) Uani 1 1 d . . .
C13 C 0.32656(15) 0.5716(2) 0.34547(9) 0.0457(9) Uani 1 1 d . . .
H13A H 0.3363 0.5309 0.3275 0.055 Uiso 1 1 calc R . .
H13B H 0.3046 0.6195 0.3335 0.055 Uiso 1 1 calc R . .
C14 C 0.28143(17) 0.5354(2) 0.37130(9) 0.0412(8) Uani 1 1 d . . .
O15 O 0.22459(12) 0.56129(15) 0.37359(7) 0.0562(7) Uani 1 1 d . . .
O16 O 0.30528(11) 0.47459(15) 0.39094(6) 0.0480(6) Uani 1 1 d . . .
H16 H 0.3429 0.4600 0.3845 0.072 Uiso 1 1 calc R . .
C17 C 0.62940(14) 0.53653(18) 0.37379(8) 0.0301(7) Uani 1 1 d . . .
H17A H 0.6686 0.5452 0.3599 0.036 Uiso 1 1 calc R . .
H17B H 0.6382 0.5668 0.3961 0.036 Uiso 1 1 calc R . .
C18 C 0.49917(15) 0.53091(17) 0.40423(7) 0.0277(7) Uani 1 1 d . . .
H18A H 0.5304 0.5602 0.4216 0.033 Uiso 1 1 calc R . .
H18B H 0.4525 0.5385 0.4110 0.033 Uiso 1 1 calc R . .
N19 N 0.62391(11) 0.44972(15) 0.38150(6) 0.0273(6) Uani 1 1 d . . .
C20 C 0.58579(14) 0.41807(18) 0.40960(7) 0.0272(7) Uani 1 1 d . . .
N21 N 0.51570(11) 0.44430(14) 0.40541(6) 0.0261(6) Uani 1 1 d . . .
C22 C 0.47509(15) 0.38859(18) 0.38748(7) 0.0274(7) Uani 1 1 d . . .
O23 O 0.41582(10) 0.39995(13) 0.37575(5) 0.0333(5) Uani 1 1 d . . .
N24 N 0.50952(11) 0.31695(15) 0.38546(6) 0.0271(6) Uani 1 1 d . . .
C25 C 0.58060(14) 0.32318(18) 0.40006(7) 0.0275(7) Uani 1 1 d . . .
N26 N 0.62770(11) 0.31630(15) 0.37311(6) 0.0277(6) Uani 1 1 d . . .
C27 C 0.64639(14) 0.3902(2) 0.36141(7) 0.0297(7) Uani 1 1 d . . .
O28 O 0.68151(10) 0.40134(13) 0.33617(5) 0.0375(5) Uani 1 1 d . . .
C29 C 0.61922(15) 0.43854(18) 0.44571(7) 0.0308(7) Uani 1 1 d . . .
C30 C 0.68802(16) 0.4541(2) 0.45087(8) 0.0398(8) Uani 1 1 d . . .
H30 H 0.7146 0.4537 0.4314 0.048 Uiso 1 1 calc R . .
C31 C 0.71861(19) 0.4705(2) 0.48441(9) 0.0515(10) Uani 1 1 d . . .
H31 H 0.7658 0.4816 0.4877 0.062 Uiso 1 1 calc R . .
C32 C 0.6808(2) 0.4705(2) 0.51267(10) 0.0589(11) Uani 1 1 d . . .
H32 H 0.7016 0.4822 0.5355 0.071 Uiso 1 1 calc R . .
C33 C 0.6118(2) 0.4534(2) 0.50780(9) 0.0556(10) Uani 1 1 d . . .
H33 H 0.5856 0.4525 0.5274 0.067 Uiso 1 1 calc R . .
C34 C 0.58106(17) 0.4377(2) 0.47458(8) 0.0396(8) Uani 1 1 d . . .
H34 H 0.5339 0.4264 0.4714 0.048 Uiso 1 1 calc R . .
C35 C 0.59771(16) 0.26617(18) 0.43094(7) 0.0322(7) Uani 1 1 d . . .
C36 C 0.66442(17) 0.2420(2) 0.43960(8) 0.0403(8) Uani 1 1 d . . .
H36 H 0.6991 0.2602 0.4259 0.048 Uiso 1 1 calc R . .
C37 C 0.6803(2) 0.1913(2) 0.46828(9) 0.0562(11) Uani 1 1 d . . .
H37 H 0.7257 0.1740 0.4740 0.067 Uiso 1 1 calc R . .
C38 C 0.6301(3) 0.1663(3) 0.48838(10) 0.0676(13) Uani 1 1 d . . .
H38 H 0.6409 0.1309 0.5078 0.081 Uiso 1 1 calc R . .
C39 C 0.5642(2) 0.1921(2) 0.48069(9) 0.0571(11) Uani 1 1 d . . .
H39 H 0.5301 0.1758 0.4951 0.068 Uiso 1 1 calc R . .
C40 C 0.54784(18) 0.2417(2) 0.45189(8) 0.0414(8) Uani 1 1 d . . .
H40 H 0.5024 0.2591 0.4465 0.050 Uiso 1 1 calc R . .
C41 C 0.64756(15) 0.24089(19) 0.35698(7) 0.0321(7) Uani 1 1 d . . .
H41A H 0.6943 0.2471 0.3502 0.039 Uiso 1 1 calc R . .
H41B H 0.6480 0.1967 0.3746 0.039 Uiso 1 1 calc R . .
C42 C 0.47583(15) 0.24247(18) 0.37354(7) 0.0295(7) Uani 1 1 d . . .
H42A H 0.4267 0.2484 0.3758 0.035 Uiso 1 1 calc R . .
H42B H 0.4927 0.1975 0.3892 0.035 Uiso 1 1 calc R . .
N43 N 0.60406(12) 0.21689(15) 0.32640(6) 0.0295(6) Uani 1 1 d . . .
C44 C 0.54214(14) 0.17178(18) 0.32871(7) 0.0288(7) Uani 1 1 d . . .
H44 H 0.5495 0.1233 0.3445 0.035 Uiso 1 1 calc R . .
N45 N 0.48508(11) 0.21988(15) 0.33764(6) 0.0286(6) Uani 1 1 d . . .
C46 C 0.43491(15) 0.22276(18) 0.31085(7) 0.0288(7) Uani 1 1 d . . .
O47 O 0.37870(10) 0.25279(14) 0.31201(5) 0.0380(5) Uani 1 1 d . . .
N48 N 0.45687(11) 0.18466(15) 0.28198(6) 0.0284(6) Uani 1 1 d . . .
C49 C 0.52178(14) 0.14612(18) 0.29027(7) 0.0285(7) Uani 1 1 d . . .
H49 H 0.5185 0.0855 0.2879 0.034 Uiso 1 1 calc R . .
N50 N 0.57603(12) 0.17861(16) 0.27151(6) 0.0318(6) Uani 1 1 d . . .
C51 C 0.62508(15) 0.21529(19) 0.29345(8) 0.0302(7) Uani 1 1 d . . .
O52 O 0.67943(10) 0.24171(13) 0.28520(5) 0.0377(5) Uani 1 1 d . . .
C53 C 0.58588(15) 0.1564(2) 0.23569(7) 0.0364(8) Uani 1 1 d . . .
H53A H 0.6317 0.1739 0.2305 0.044 Uiso 1 1 calc R . .
H53B H 0.5837 0.0964 0.2334 0.044 Uiso 1 1 calc R . .
C54 C 0.40778(15) 0.1507(2) 0.25544(7) 0.0335(8) Uani 1 1 d . . .
H54A H 0.4113 0.0905 0.2561 0.040 Uiso 1 1 calc R . .
H54B H 0.3617 0.1655 0.2612 0.040 Uiso 1 1 calc R . .
N55 N 0.53665(12) 0.19197(16) 0.21017(6) 0.0311(6) Uani 1 1 d . . .
C56 C 0.47218(14) 0.15140(19) 0.20067(7) 0.0292(7) Uani 1 1 d . . .
H56 H 0.4771 0.0908 0.2015 0.035 Uiso 1 1 calc R . .
N57 N 0.41676(12) 0.17852(16) 0.22015(6) 0.0304(6) Uani 1 1 d . . .
C58 C 0.36642(15) 0.21481(18) 0.19901(8) 0.0301(7) Uani 1 1 d . . .
O59 O 0.31093(10) 0.23664(13) 0.20752(5) 0.0374(5) Uani 1 1 d . . .
N60 N 0.38747(12) 0.22184(16) 0.16617(6) 0.0324(6) Uani 1 1 d . . .
C61 C 0.45167(14) 0.18154(18) 0.16296(7) 0.0293(7) Uani 1 1 d . . .
H61 H 0.4469 0.1353 0.1459 0.035 Uiso 1 1 calc R . .
N62 N 0.50541(12) 0.23573(15) 0.15553(6) 0.0301(6) Uani 1 1 d . . .
C63 C 0.55661(16) 0.23631(19) 0.18230(8) 0.0343(8) Uani 1 1 d . . .
O64 O 0.61089(11) 0.27119(14) 0.18169(6) 0.0454(6) Uani 1 1 d . . .
C65 C 0.51702(15) 0.25668(19) 0.11983(7) 0.0328(7) Uani 1 1 d . . .
H65A H 0.5663 0.2636 0.1184 0.039 Uiso 1 1 calc R . .
H65B H 0.5019 0.2108 0.1043 0.039 Uiso 1 1 calc R . .
C66 C 0.34454(15) 0.24854(19) 0.13553(8) 0.0341(8) Uani 1 1 d . . .
H66A H 0.3444 0.2058 0.1172 0.041 Uiso 1 1 calc R . .
H66B H 0.2976 0.2542 0.1421 0.041 Uiso 1 1 calc R . .
N67 N 0.48293(12) 0.32974(15) 0.10693(6) 0.0301(6) Uani 1 1 d . . .
C68 C 0.41142(15) 0.33474(19) 0.09320(7) 0.0312(7) Uani 1 1 d . . .
N69 N 0.36492(12) 0.32487(15) 0.12068(6) 0.0305(6) Uani 1 1 d . . .
C70 C 0.34746(14) 0.3984(2) 0.13407(8) 0.0313(7) Uani 1 1 d . . .
O71 O 0.31284(11) 0.40599(14) 0.15906(6) 0.0439(6) Uani 1 1 d . . .
N72 N 0.37084(12) 0.45932(15) 0.11490(6) 0.0295(6) Uani 1 1 d . . .
C73 C 0.40448(15) 0.42938(19) 0.08486(7) 0.0297(7) Uani 1 1 d . . .
N74 N 0.47437(12) 0.45617(15) 0.08649(6) 0.0294(6) Uani 1 1 d . . .
C75 C 0.51691(16) 0.4006(2) 0.10278(8) 0.0340(8) Uani 1 1 d . . .
O76 O 0.57765(11) 0.41162(14) 0.11154(7) 0.0502(6) Uani 1 1 d . . .
C77 C 0.39306(16) 0.27999(19) 0.06197(8) 0.0349(8) Uani 1 1 d . . .
C78 C 0.44186(19) 0.2563(2) 0.03998(9) 0.0491(9) Uani 1 1 d . . .
H78 H 0.4878 0.2716 0.0455 0.059 Uiso 1 1 calc R . .
C79 C 0.4237(2) 0.2108(3) 0.01022(10) 0.0664(12) Uani 1 1 d . . .
H79 H 0.4573 0.1946 -0.0046 0.080 Uiso 1 1 calc R . .
C80 C 0.3573(3) 0.1889(3) 0.00181(10) 0.0736(13) Uani 1 1 d . . .
H80 H 0.3451 0.1579 -0.0188 0.088 Uiso 1 1 calc R . .
C81 C 0.3084(2) 0.2118(2) 0.02320(10) 0.0597(11) Uani 1 1 d . . .
H81 H 0.2627 0.1959 0.0176 0.072 Uiso 1 1 calc R . .
C82 C 0.32608(18) 0.2580(2) 0.05295(8) 0.0434(9) Uani 1 1 d . . .
H82 H 0.2920 0.2749 0.0673 0.052 Uiso 1 1 calc R . .
C83 C 0.36562(16) 0.45187(19) 0.04998(8) 0.0341(8) Uani 1 1 d . . .
C84 C 0.39883(19) 0.4531(2) 0.01944(8) 0.0466(9) Uani 1 1 d . . .
H84 H 0.4459 0.4413 0.0203 0.056 Uiso 1 1 calc R . .
C85 C 0.3625(2) 0.4719(3) -0.01230(9) 0.0635(11) Uani 1 1 d . . .
H85 H 0.3851 0.4725 -0.0332 0.076 Uiso 1 1 calc R . .
C86 C 0.2950(2) 0.4896(3) -0.01405(10) 0.0635(12) Uani 1 1 d . . .
H86 H 0.2711 0.5026 -0.0360 0.076 Uiso 1 1 calc R . .
C87 C 0.26197(19) 0.4886(2) 0.01588(10) 0.0559(10) Uani 1 1 d . . .
H87 H 0.2151 0.5013 0.0148 0.067 Uiso 1 1 calc R . .
C88 C 0.29711(17) 0.4691(2) 0.04789(9) 0.0422(8) Uani 1 1 d . . .
H88 H 0.2738 0.4675 0.0685 0.051 Uiso 1 1 calc R . .
C89 C 0.49009(15) 0.54354(19) 0.08867(8) 0.0328(7) Uani 1 1 d . . .
H89A H 0.4567 0.5736 0.0727 0.039 Uiso 1 1 calc R . .
H89B H 0.5354 0.5527 0.0805 0.039 Uiso 1 1 calc R . .
C90 C 0.36460(15) 0.54579(19) 0.12321(8) 0.0323(7) Uani 1 1 d . . .
H90A H 0.3272 0.5531 0.1384 0.039 Uiso 1 1 calc R . .
H90B H 0.3529 0.5765 0.1012 0.039 Uiso 1 1 calc R . .
C91 C 0.48927(14) 0.57744(18) 0.12544(7) 0.0287(7) Uani 1 1 d . . .
C92 C 0.42915(14) 0.58060(18) 0.14171(7) 0.0283(7) Uani 1 1 d . . .
C93 C 0.42965(14) 0.61552(18) 0.17496(8) 0.0302(7) Uani 1 1 d . . .
C94 C 0.48882(15) 0.64552(19) 0.19162(8) 0.0355(8) Uani 1 1 d . . .
H94 H 0.4883 0.6704 0.2140 0.043 Uiso 1 1 calc R . .
C95 C 0.54949(16) 0.63999(19) 0.17611(8) 0.0359(8) Uani 1 1 d . . .
H95 H 0.5904 0.6598 0.1879 0.043 Uiso 1 1 calc R . .
C96 C 0.54912(15) 0.60515(18) 0.14325(8) 0.0312(7) Uani 1 1 d . . .
O97 O 0.60644(10) 0.59770(14) 0.12547(5) 0.0392(5) Uani 1 1 d . . .
C98 C 0.67100(15) 0.6029(2) 0.14424(9) 0.0446(9) Uani 1 1 d . . .
H98A H 0.6695 0.5810 0.1683 0.054 Uiso 1 1 calc R . .
H98B H 0.6862 0.6603 0.1460 0.054 Uiso 1 1 calc R . .
C99 C 0.71846(17) 0.5536(2) 0.12441(9) 0.0393(8) Uani 1 1 d . . .
O100 O 0.77817(11) 0.57125(15) 0.12504(7) 0.0533(7) Uani 1 1 d . . .
O101 O 0.69465(11) 0.49015(14) 0.10669(6) 0.0474(6) Uani 1 1 d . . .
H101 H 0.6541 0.4826 0.1106 0.071 Uiso 1 1 calc R . .
O102 O 0.36752(10) 0.61928(13) 0.18936(5) 0.0361(5) Uani 1 1 d . . .
C103 C 0.36844(16) 0.6559(2) 0.22264(8) 0.0422(9) Uani 1 1 d . . .
H10A H 0.3887 0.7109 0.2219 0.051 Uiso 1 1 calc R . .
H10B H 0.3966 0.6230 0.2401 0.051 Uiso 1 1 calc R . .
C104 C 0.29785(16) 0.6624(2) 0.23357(8) 0.0349(8) Uani 1 1 d . . .
O105 O 0.29934(11) 0.69272(17) 0.26554(6) 0.0506(7) Uani 1 1 d . . .
H105 H 0.2596 0.6991 0.2710 0.076 Uiso 1 1 calc R . .
O106 O 0.24663(11) 0.64372(16) 0.21638(6) 0.0511(7) Uani 1 1 d . . .
F1A F 0.17144(17) 0.2097(2) 0.08661(7) 0.0989(9) Uani 1 1 d U . .
F2A F 0.1262(2) 0.3252(2) 0.07092(8) 0.1594(18) Uani 1 1 d U . .
F3A F 0.06375(17) 0.2229(2) 0.08045(10) 0.1346(13) Uani 1 1 d U . .
C1A C 0.1200(3) 0.2606(4) 0.09110(14) 0.0883(16) Uani 1 1 d U . .
C2A C 0.1210(2) 0.2890(3) 0.12870(13) 0.0732(13) Uani 1 1 d U . .
O1A O 0.18054(14) 0.3002(2) 0.14312(8) 0.0864(10) Uani 1 1 d U . .
H1A H 0.1788 0.3283 0.1614 0.130 Uiso 1 1 calc R . .
O2A O 0.06865(18) 0.3012(2) 0.14075(12) 0.1107(13) Uani 1 1 d U . .
F1B F 0.99994(12) 0.51144(17) 0.04364(6) 0.0819(8) Uani 1 1 d U . .
F2B F 0.96596(14) 0.39985(16) 0.06454(7) 0.0907(8) Uani 1 1 d U . .
F3B F 0.90701(13) 0.45901(19) 0.02215(6) 0.0960(9) Uani 1 1 d U . .
C1B C 0.9460(2) 0.4717(3) 0.05165(10) 0.0587(11) Uani 1 1 d U . .
C2B C 0.90870(17) 0.5185(2) 0.07885(9) 0.0407(8) Uani 1 1 d U . .
O1B O 0.84651(12) 0.49406(17) 0.07874(8) 0.0629(7) Uani 1 1 d U . .
H1B H 0.8264 0.5224 0.0929 0.094 Uiso 1 1 calc R . .
O2B O 0.93628(12) 0.56900(16) 0.09705(6) 0.0546(7) Uani 1 1 d U . .
F1C F 0.05187(14) 0.41488(19) 0.44926(8) 0.1005(9) Uani 1 1 d U . .
F2C F 0.10612(12) 0.48730(18) 0.48803(6) 0.0866(8) Uani 1 1 d U . .
F3C F 0.01158(13) 0.5281(2) 0.46372(7) 0.1059(11) Uani 1 1 d U . .
C1C C 0.06785(19) 0.4900(3) 0.45821(11) 0.0584(11) Uani 1 1 d U . .
C2C C 0.10311(18) 0.5310(2) 0.42901(9) 0.0434(9) Uani 1 1 d U . .
O1C O 0.16458(12) 0.50479(17) 0.42876(7) 0.0586(7) Uani 1 1 d U . .
H1C H 0.1795 0.5171 0.4096 0.088 Uiso 1 1 calc R . .
O2C O 0.07500(13) 0.57977(18) 0.40994(7) 0.0666(8) Uani 1 1 d U . .
F1D F 0.17016(12) 0.37347(18) 0.36622(7) 0.0847(8) Uani 1 1 d U . .
F2D F 0.19429(15) 0.32200(19) 0.41606(7) 0.1002(9) Uani 1 1 d U . .
F3D F 0.15495(14) 0.24641(19) 0.37404(10) 0.1281(13) Uani 1 1 d U . .
C1D C 0.1951(2) 0.3069(3) 0.38227(12) 0.0625(11) Uani 1 1 d U . .
C2D C 0.26686(19) 0.2881(2) 0.37352(10) 0.0468(9) Uani 1 1 d U . .
O1D O 0.27253(12) 0.29834(19) 0.34029(6) 0.0632(8) Uani 1 1 d U . .
H1D H 0.3105 0.2813 0.3354 0.095 Uiso 1 1 calc R . .
O2D O 0.30899(13) 0.26361(17) 0.39511(7) 0.0596(7) Uani 1 1 d U . .
F1E F 0.34780(19) 0.34313(19) 0.53307(7) 0.1139(11) Uani 1 1 d U . .
F2E F 0.4032(2) 0.23626(19) 0.52467(8) 0.1294(13) Uani 1 1 d U . .
F3E F 0.45121(19) 0.3513(2) 0.52371(8) 0.1260(12) Uani 1 1 d U . .
C1E C 0.3933(3) 0.3111(3) 0.51476(12) 0.0774(13) Uani 1 1 d U . .
C2E C 0.3756(2) 0.3175(3) 0.47531(10) 0.0622(11) Uani 1 1 d U . .
O1E O 0.3234(2) 0.2726(3) 0.46599(8) 0.1223(16) Uani 1 1 d U . .
H1E H 0.3163 0.2727 0.4440 0.183 Uiso 1 1 calc R . .
O2E O 0.40706(15) 0.3573(2) 0.45718(8) 0.0748(8) Uani 1 1 d U . .
F1F F 0.1983(4) 0.5073(4) 0.26873(16) 0.124(3) Uani 0.679(8) 1 d PDU A 1
F2F F 0.1713(3) 0.3809(5) 0.27491(17) 0.131(3) Uani 0.679(8) 1 d PDU A 1
F3F F 0.2703(2) 0.4230(4) 0.28655(10) 0.0949(17) Uani 0.679(8) 1 d PDU A 1
C1F C 0.2165(6) 0.4311(8) 0.26450(17) 0.0718(9) Uani 0.679(8) 1 d PDU A 1
C2F C 0.2279(2) 0.4150(3) 0.22595(10) 0.0592(8) Uani 0.679(8) 1 d PDU A 1
O1F O 0.28552(15) 0.4448(2) 0.21998(7) 0.0804(9) Uani 1 1 d U . .
H1F H 0.2945 0.4318 0.1997 0.121 Uiso 1 1 calc R A 1
O2F O 0.18765(15) 0.37790(19) 0.20628(7) 0.0737(8) Uani 1 1 d U . .
F1F1 F 0.2122(9) 0.3659(9) 0.2801(3) 0.140(5) Uani 0.321(8) 1 d PDU A 2
F2F1 F 0.2401(8) 0.4915(11) 0.2780(4) 0.144(6) Uani 0.321(8) 1 d PDU A 2
F3F1 F 0.1428(5) 0.4552(7) 0.2618(2) 0.090(3) Uani 0.321(8) 1 d PDU A 2
C1F1 C 0.2054(9) 0.4335(13) 0.2621(3) 0.0718(9) Uani 0.321(8) 1 d PDU A 2
C2F1 C 0.2279(2) 0.4150(3) 0.22595(10) 0.0592(8) Uani 0.321(8) 1 d PDU A 2

loop_
_atom_site_aniso_label
_atom_site_aniso_U_11
_atom_site_aniso_U_22
_atom_site_aniso_U_33
_atom_site_aniso_U_23
_atom_site_aniso_U_13
_atom_site_aniso_U_12
C1 0.0247(17) 0.0292(17) 0.0302(17) -0.0017(13) 0.0034(13) -0.0004(14)
C2 0.0202(17) 0.0410(19) 0.0325(17) 0.0012(15) 0.0069(13) -0.0025(14)
C3 0.0304(19) 0.059(2) 0.0303(17) 0.0134(16) 0.0059(14) 0.0010(16)
C4 0.0262(18) 0.056(2) 0.0335(18) 0.0100(16) 0.0001(14) 0.0067(16)
C5 0.0243(17) 0.0377(19) 0.0335(18) -0.0014(15) 0.0092(14) 0.0011(14)
C6 0.0265(17) 0.0247(17) 0.0294(16) -0.0033(13) 0.0031(13) 0.0000(13)
O7 0.0229(12) 0.0571(15) 0.0365(12) 0.0124(11) 0.0070(9) 0.0005(10)
C8 0.0282(18) 0.062(2) 0.0368(19) 0.0145(17) 0.0090(14) -0.0039(17)
C9 0.0277(19) 0.049(2) 0.040(2) 0.0055(16) 0.0063(16) -0.0027(16)
O10 0.0272(13) 0.0872(19) 0.0405(14) 0.0189(13) 0.0055(10) -0.0095(13)
O11 0.0269(13) 0.0741(18) 0.0458(14) 0.0135(13) 0.0059(11) -0.0055(12)
O12 0.0215(12) 0.0578(15) 0.0337(12) 0.0003(11) 0.0080(9) 0.0019(10)
C13 0.0254(18) 0.069(3) 0.043(2) 0.0048(18) 0.0091(15) -0.0042(17)
C14 0.034(2) 0.040(2) 0.052(2) -0.0028(17) 0.0134(16) -0.0008(17)
O15 0.0357(15) 0.0516(16) 0.0855(19) 0.0131(14) 0.0282(13) 0.0120(12)
O16 0.0352(14) 0.0465(15) 0.0657(16) 0.0106(13) 0.0228(12) 0.0075(12)
C17 0.0259(17) 0.0338(19) 0.0311(17) -0.0013(14) 0.0053(13) -0.0007(14)
C18 0.0265(17) 0.0290(18) 0.0280(16) -0.0010(13) 0.0050(13) 0.0029(14)
N19 0.0220(13) 0.0307(15) 0.0293(13) 0.0001(11) 0.0035(11) 0.0021(11)
C20 0.0242(17) 0.0326(18) 0.0248(16) 0.0004(13) 0.0027(12) 0.0048(14)
N21 0.0243(14) 0.0261(14) 0.0280(13) 0.0001(11) 0.0039(11) 0.0016(11)
C22 0.0256(18) 0.0336(19) 0.0240(16) 0.0014(13) 0.0073(13) -0.0007(15)
O23 0.0251(13) 0.0379(13) 0.0366(12) -0.0009(10) 0.0015(9) 0.0043(10)
N24 0.0227(13) 0.0292(15) 0.0296(13) -0.0008(11) 0.0024(10) 0.0032(12)
C25 0.0240(16) 0.0311(18) 0.0274(16) -0.0015(13) 0.0030(13) 0.0041(14)
N26 0.0233(13) 0.0329(15) 0.0266(13) -0.0012(11) 0.0012(10) 0.0048(12)
C27 0.0209(16) 0.044(2) 0.0237(16) -0.0025(15) -0.0017(13) 0.0060(15)
O28 0.0329(12) 0.0474(14) 0.0338(12) -0.0005(10) 0.0116(10) 0.0042(10)
C29 0.0334(19) 0.0293(18) 0.0290(17) -0.0020(13) -0.0015(14) 0.0037(14)
C30 0.038(2) 0.042(2) 0.0387(19) -0.0014(16) -0.0011(15) 0.0038(16)
C31 0.045(2) 0.054(2) 0.052(2) -0.0038(19) -0.0179(18) 0.0056(18)
C32 0.073(3) 0.063(3) 0.036(2) -0.0094(19) -0.017(2) 0.009(2)
C33 0.071(3) 0.065(3) 0.031(2) -0.0027(18) 0.0035(18) 0.013(2)
C34 0.042(2) 0.048(2) 0.0288(18) -0.0020(15) 0.0032(15) 0.0071(17)
C35 0.042(2) 0.0273(18) 0.0263(16) -0.0041(13) -0.0027(14) 0.0063(15)
C36 0.047(2) 0.038(2) 0.0334(18) -0.0039(15) -0.0067(15) 0.0071(17)
C37 0.070(3) 0.052(2) 0.042(2) -0.0021(19) -0.018(2) 0.022(2)
C38 0.109(4) 0.055(3) 0.037(2) 0.0113(19) -0.002(2) 0.025(3)
C39 0.087(3) 0.049(2) 0.037(2) 0.0076(18) 0.015(2) 0.010(2)
C40 0.053(2) 0.040(2) 0.0320(18) 0.0026(16) 0.0095(16) 0.0096(17)
C41 0.0266(17) 0.0385(19) 0.0306(17) -0.0069(14) 0.0000(13) 0.0081(14)
C42 0.0289(17) 0.0294(18) 0.0310(17) -0.0013(14) 0.0078(13) -0.0009(14)
N43 0.0236(14) 0.0389(16) 0.0258(14) -0.0070(11) 0.0011(11) 0.0020(12)
C44 0.0302(18) 0.0290(17) 0.0271(16) 0.0018(13) 0.0029(13) 0.0037(14)
N45 0.0239(14) 0.0343(15) 0.0276(14) -0.0020(11) 0.0016(11) 0.0018(11)
C46 0.0261(18) 0.0317(18) 0.0290(17) 0.0038(14) 0.0048(14) -0.0047(15)
O47 0.0248(13) 0.0552(15) 0.0340(12) 0.0002(11) 0.0028(9) 0.0065(11)
N48 0.0245(14) 0.0369(15) 0.0240(13) 0.0002(11) 0.0031(10) -0.0028(12)
C49 0.0309(18) 0.0271(17) 0.0272(16) -0.0020(13) 0.0006(13) 0.0014(14)
N50 0.0236(14) 0.0474(17) 0.0245(13) -0.0080(12) 0.0033(11) -0.0001(12)
C51 0.0266(18) 0.0329(18) 0.0314(18) -0.0042(14) 0.0039(14) 0.0089(15)
O52 0.0258(12) 0.0486(14) 0.0401(12) -0.0106(11) 0.0111(10) -0.0007(11)
C53 0.0285(18) 0.050(2) 0.0307(17) -0.0077(15) 0.0045(14) 0.0076(16)
C54 0.0264(17) 0.046(2) 0.0284(17) 0.0025(15) 0.0028(13) -0.0100(15)
N55 0.0253(14) 0.0426(16) 0.0257(13) -0.0044(12) 0.0041(11) 0.0006(12)
C56 0.0281(17) 0.0302(18) 0.0294(16) -0.0038(13) 0.0032(13) 0.0007(14)
N57 0.0236(14) 0.0434(16) 0.0245(13) 0.0038(12) 0.0040(11) -0.0027(12)
C58 0.0289(19) 0.0302(18) 0.0318(17) 0.0012(14) 0.0054(14) -0.0077(15)
O59 0.0239(12) 0.0512(15) 0.0386(12) 0.0078(11) 0.0111(10) -0.0008(11)
N60 0.0255(14) 0.0459(17) 0.0263(14) 0.0048(12) 0.0040(11) -0.0010(12)
C61 0.0288(17) 0.0325(18) 0.0268(16) -0.0038(13) 0.0045(13) -0.0033(14)
N62 0.0218(14) 0.0367(15) 0.0318(14) 0.0017(12) 0.0029(11) -0.0013(12)
C63 0.0292(19) 0.0355(19) 0.0395(19) -0.0075(15) 0.0107(15) 0.0010(16)
O64 0.0278(13) 0.0558(16) 0.0531(14) -0.0043(12) 0.0060(10) -0.0110(12)
C65 0.0293(17) 0.039(2) 0.0317(17) -0.0013(14) 0.0126(13) 0.0016(15)
C66 0.0265(17) 0.042(2) 0.0331(17) 0.0076(15) -0.0012(13) -0.0053(15)
N67 0.0252(14) 0.0331(16) 0.0327(14) 0.0026(12) 0.0068(11) -0.0023(12)
C68 0.0293(18) 0.0383(19) 0.0270(16) 0.0015(14) 0.0076(13) -0.0030(15)
N69 0.0270(14) 0.0374(16) 0.0276(13) 0.0021(12) 0.0050(11) -0.0056(12)
C70 0.0217(17) 0.044(2) 0.0279(17) -0.0025(15) 0.0002(14) -0.0036(15)
O71 0.0385(13) 0.0591(16) 0.0368(13) -0.0042(11) 0.0185(11) -0.0062(12)
N72 0.0255(14) 0.0365(16) 0.0273(13) -0.0017(12) 0.0073(11) -0.0017(12)
C73 0.0285(17) 0.0352(18) 0.0262(16) -0.0029(14) 0.0070(13) -0.0041(14)
N74 0.0258(14) 0.0328(15) 0.0306(14) -0.0018(12) 0.0079(11) -0.0008(12)
C75 0.0259(19) 0.043(2) 0.0351(18) -0.0042(15) 0.0112(14) -0.0017(16)
O76 0.0259(14) 0.0435(15) 0.0812(18) 0.0097(13) 0.0044(12) -0.0034(11)
C77 0.041(2) 0.0318(19) 0.0316(17) 0.0001(14) 0.0025(15) -0.0058(15)
C78 0.057(2) 0.053(2) 0.039(2) -0.0090(18) 0.0103(17) -0.0053(19)
C79 0.087(3) 0.068(3) 0.047(2) -0.020(2) 0.020(2) -0.005(3)
C80 0.106(4) 0.071(3) 0.043(2) -0.022(2) -0.002(2) -0.021(3)
C81 0.075(3) 0.054(3) 0.047(2) -0.001(2) -0.014(2) -0.021(2)
C82 0.054(2) 0.042(2) 0.0336(18) 0.0031(16) -0.0013(16) -0.0079(18)
C83 0.039(2) 0.0335(19) 0.0297(17) -0.0029(14) 0.0009(14) -0.0060(15)
C84 0.051(2) 0.056(2) 0.0324(19) 0.0007(17) 0.0031(16) -0.0040(18)
C85 0.085(3) 0.075(3) 0.030(2) 0.0025(19) 0.004(2) -0.006(3)
C86 0.085(3) 0.063(3) 0.037(2) 0.0056(19) -0.019(2) -0.013(2)
C87 0.048(2) 0.055(3) 0.061(3) 0.001(2) -0.020(2) -0.0080(19)
C88 0.041(2) 0.047(2) 0.0370(19) 0.0008(16) -0.0037(16) -0.0038(17)
C89 0.0295(17) 0.0355(19) 0.0345(17) 0.0010(14) 0.0083(14) -0.0024(15)
C90 0.0269(17) 0.039(2) 0.0322(17) -0.0046(14) 0.0070(13) 0.0027(15)
C91 0.0278(18) 0.0278(17) 0.0311(17) 0.0008(13) 0.0058(13) -0.0005(14)
C92 0.0245(17) 0.0281(17) 0.0323(17) 0.0003(14) 0.0018(13) 0.0001(13)
C93 0.0215(17) 0.0333(18) 0.0366(18) -0.0012(14) 0.0076(14) 0.0031(14)
C94 0.0350(19) 0.039(2) 0.0333(17) -0.0076(15) 0.0085(15) 0.0002(15)
C95 0.0296(18) 0.0358(19) 0.0425(19) -0.0057(15) 0.0045(15) -0.0028(15)
C96 0.0312(18) 0.0289(18) 0.0349(18) 0.0009(14) 0.0098(14) 0.0007(14)
O97 0.0236(12) 0.0523(15) 0.0430(13) -0.0050(11) 0.0109(10) -0.0039(10)
C98 0.0268(19) 0.050(2) 0.058(2) -0.0132(18) 0.0068(16) -0.0051(16)
C99 0.033(2) 0.036(2) 0.050(2) -0.0010(17) 0.0085(16) -0.0058(16)
O100 0.0287(14) 0.0492(16) 0.0846(19) -0.0106(13) 0.0192(12) -0.0088(12)
O101 0.0316(13) 0.0472(15) 0.0659(16) -0.0136(13) 0.0179(12) -0.0059(12)
O102 0.0259(12) 0.0526(14) 0.0304(12) -0.0100(10) 0.0066(9) -0.0003(10)
C103 0.0288(18) 0.057(2) 0.042(2) -0.0151(17) 0.0090(15) 0.0024(17)
C104 0.034(2) 0.040(2) 0.0318(18) -0.0016(15) 0.0039(15) 0.0087(16)
O105 0.0289(13) 0.0806(19) 0.0436(14) -0.0203(13) 0.0096(10) 0.0072(13)
O106 0.0282(13) 0.087(2) 0.0378(13) -0.0126(13) 0.0010(11) 0.0060(13)
F1A 0.105(2) 0.112(2) 0.0820(19) -0.0044(17) 0.0220(17) -0.028(2)
F2A 0.311(5) 0.090(2) 0.0707(19) 0.0300(18) -0.018(3) -0.057(3)
F3A 0.114(3) 0.114(3) 0.162(3) 0.017(2) -0.068(2) -0.031(2)
C1A 0.095(4) 0.090(4) 0.075(3) 0.019(3) -0.014(3) -0.031(3)
C2A 0.052(3) 0.070(3) 0.098(4) 0.025(3) 0.006(3) -0.001(2)
O1A 0.0458(18) 0.137(3) 0.075(2) -0.019(2) -0.0040(15) 0.0045(18)
O2A 0.065(2) 0.092(3) 0.179(4) 0.011(3) 0.034(2) -0.002(2)
F1B 0.0638(16) 0.112(2) 0.0744(16) -0.0255(15) 0.0300(13) -0.0038(15)
F2B 0.097(2) 0.0650(18) 0.111(2) -0.0226(16) 0.0128(16) 0.0290(15)
F3B 0.0802(18) 0.136(3) 0.0691(16) -0.0552(17) -0.0092(14) 0.0152(17)
C1B 0.049(2) 0.068(3) 0.058(3) -0.025(2) -0.002(2) 0.005(2)
C2B 0.037(2) 0.041(2) 0.044(2) -0.0068(17) 0.0013(16) -0.0003(17)
O1B 0.0414(16) 0.0625(18) 0.086(2) -0.0288(15) 0.0108(13) -0.0090(14)
O2B 0.0507(16) 0.0601(17) 0.0538(15) -0.0217(14) 0.0100(12) -0.0139(14)
F1C 0.097(2) 0.093(2) 0.110(2) 0.0350(18) 0.0047(17) -0.0446(18)
F2C 0.0641(15) 0.137(2) 0.0577(15) 0.0410(15) -0.0007(12) -0.0101(16)
F3C 0.0579(16) 0.167(3) 0.099(2) 0.062(2) 0.0416(14) 0.0301(18)
C1C 0.037(2) 0.071(3) 0.066(3) 0.027(2) 0.004(2) -0.003(2)
C2C 0.041(2) 0.047(2) 0.042(2) 0.0117(18) 0.0057(16) 0.0017(18)
O1C 0.0421(16) 0.0677(18) 0.0687(18) 0.0242(15) 0.0196(12) 0.0171(14)
O2C 0.0552(17) 0.086(2) 0.0609(17) 0.0356(16) 0.0172(13) 0.0234(16)
F1D 0.0530(15) 0.099(2) 0.105(2) -0.0023(17) 0.0196(13) 0.0207(14)
F2D 0.111(2) 0.118(2) 0.0800(19) -0.0058(17) 0.0559(16) 0.0162(18)
F3D 0.0645(18) 0.098(2) 0.231(4) -0.070(2) 0.060(2) -0.0368(17)
C1D 0.059(3) 0.051(3) 0.082(3) -0.011(2) 0.030(2) -0.004(2)
C2D 0.050(2) 0.040(2) 0.053(2) -0.0019(18) 0.017(2) -0.0041(18)
O1D 0.0470(16) 0.094(2) 0.0509(16) 0.0172(15) 0.0158(12) 0.0275(15)
O2D 0.0548(17) 0.077(2) 0.0477(15) 0.0048(14) 0.0063(13) -0.0057(15)
F1E 0.184(3) 0.107(2) 0.0566(16) 0.0041(15) 0.0406(19) 0.048(2)
F2E 0.227(4) 0.073(2) 0.083(2) 0.0105(16) -0.013(2) 0.044(2)
F3E 0.145(3) 0.140(3) 0.085(2) -0.021(2) -0.027(2) -0.017(3)
C1E 0.108(4) 0.059(3) 0.064(3) -0.005(2) 0.002(3) 0.012(3)
C2E 0.071(3) 0.070(3) 0.046(2) -0.004(2) 0.009(2) 0.005(2)
O1E 0.120(3) 0.196(4) 0.0508(19) 0.006(2) 0.006(2) -0.084(3)
O2E 0.073(2) 0.090(2) 0.0633(19) -0.0020(17) 0.0142(16) -0.0047(18)
F1F 0.202(8) 0.113(3) 0.066(3) 0.004(2) 0.050(4) 0.075(4)
F2F 0.141(5) 0.186(5) 0.075(3) -0.004(4) 0.051(4) -0.057(5)
F3F 0.118(3) 0.112(4) 0.0526(17) 0.014(2) 0.0003(19) 0.008(3)
C1F 0.082(2) 0.084(2) 0.0532(14) 0.0089(17) 0.0253(12) 0.0160(17)
C2F 0.0654(19) 0.064(3) 0.0496(12) 0.0070(13) 0.0153(11) 0.0172(16)
O1F 0.0754(18) 0.120(3) 0.0487(15) -0.0211(16) 0.0210(12) -0.0098(16)
O2F 0.0655(17) 0.091(2) 0.0666(16) -0.0044(15) 0.0173(13) 0.0052(14)
F1F1 0.232(14) 0.141(6) 0.047(5) 0.046(5) 0.017(8) 0.087(7)
F2F1 0.151(9) 0.212(10) 0.074(9) -0.058(8) 0.032(8) -0.055(10)
F3F1 0.092(4) 0.102(8) 0.080(6) 0.005(5) 0.040(4) 0.033(5)
C1F1 0.082(2) 0.084(2) 0.0532(14) 0.0089(17) 0.0253(12) 0.0160(17)
C2F1 0.0654(19) 0.064(3) 0.0496(12) 0.0070(13) 0.0153(11) 0.0172(16)

loop_
_atom_type_symbol
_atom_type_description
_atom_type_scat_dispersion_real
_atom_type_scat_dispersion_imag
_atom_type_scat_source
C C 0.0033 0.0016 'International Tables Vol C Tables 4.2.6.8 and 6.1.1.4'
H H 0.0000 0.0000 'International Tables Vol C Tables 4.2.6.8 and 6.1.1.4'
N N 0.0061 0.0033 'International Tables Vol C Tables 4.2.6.8 and 6.1.1.4'
O O 0.0106 0.0060 'International Tables Vol C Tables 4.2.6.8 and 6.1.1.4'
F F 0.0171 0.0103 'International Tables Vol C Tables 4.2.6.8 and 6.1.1.4'

loop_
_geom_angle_atom_site_label_1
_geom_angle_atom_site_label_2
_geom_angle_atom_site_label_3
_geom_angle
_geom_angle_site_symmetry_1
_geom_angle_site_symmetry_3
_geom_angle_publ_flag
C2 C1 C6 119.3(3) . . ?
C2 C1 C17 121.2(3) . . ?
C6 C1 C17 119.6(3) . . ?
C3 C2 O7 122.7(3) . . ?
C3 C2 C1 120.6(3) . . ?
O7 C2 C1 116.8(3) . . ?
C4 C3 C2 120.0(3) . . ?
C4 C3 H3 120.0 . . ?
C2 C3 H3 120.0 . . ?
C5 C4 C3 119.7(3) . . ?
C5 C4 H4 120.2 . . ?
C3 C4 H4 120.2 . . ?
C4 C5 O12 122.0(3) . . ?
C4 C5 C6 121.4(3) . . ?
O12 C5 C6 116.5(3) . . ?
C5 C6 C1 119.0(3) . . ?
C5 C6 C18 119.9(3) . . ?
C1 C6 C18 121.1(3) . . ?
C2 O7 C8 116.2(2) . . ?
O7 C8 C9 110.6(3) . . ?
O7 C8 H8A 109.5 . . ?
C9 C8 H8A 109.5 . . ?
O7 C8 H8B 109.5 . . ?
C9 C8 H8B 109.5 . . ?
H8A C8 H8B 108.1 . . ?
O11 C9 O10 124.1(3) . . ?
O11 C9 C8 126.5(3) . . ?
O10 C9 C8 109.5(3) . . ?
C9 O10 H10 109.5 . . ?
C5 O12 C13 118.0(2) . . ?
O12 C13 C14 105.7(3) . . ?
O12 C13 H13A 110.6 . . ?
C14 C13 H13A 110.6 . . ?
O12 C13 H13B 110.6 . . ?
C14 C13 H13B 110.6 . . ?
H13A C13 H13B 108.7 . . ?
O15 C14 O16 120.9(3) . . ?
O15 C14 C13 121.1(3) . . ?
O16 C14 C13 118.0(3) . . ?
C14 O16 H16 109.5 . . ?
N19 C17 C1 113.0(2) . . ?
N19 C17 H17A 109.0 . . ?
C1 C17 H17A 109.0 . . ?
N19 C17 H17B 109.0 . . ?
C1 C17 H17B 109.0 . . ?
H17A C17 H17B 107.8 . . ?
N21 C18 C6 112.4(2) . . ?
N21 C18 H18A 109.1 . . ?
C6 C18 H18A 109.1 . . ?
N21 C18 H18B 109.1 . . ?
C6 C18 H18B 109.1 . . ?
H18A C18 H18B 107.8 . . ?
C27 N19 C17 124.0(2) . . ?
C27 N19 C20 112.4(2) . . ?
C17 N19 C20 123.2(2) . . ?
N21 C20 N19 111.5(2) . . ?
N21 C20 C29 111.8(2) . . ?
N19 C20 C29 112.2(2) . . ?
N21 C20 C25 102.9(2) . . ?
N19 C20 C25 101.8(2) . . ?
C29 C20 C25 116.0(2) . . ?
C22 N21 C20 111.9(2) . . ?
C22 N21 C18 121.2(2) . . ?
C20 N21 C18 120.2(2) . . ?
O23 C22 N21 125.6(3) . . ?
O23 C22 N24 125.1(3) . . ?
N21 C22 N24 109.3(2) . . ?
C22 N24 C42 121.8(2) . . ?
C22 N24 C25 112.7(2) . . ?
C42 N24 C25 125.2(2) . . ?
N26 C25 N24 112.3(2) . . ?
N26 C25 C35 112.9(2) . . ?
N24 C25 C35 113.0(2) . . ?
N26 C25 C20 101.8(2) . . ?
N24 C25 C20 101.2(2) . . ?
C35 C25 C20 114.6(2) . . ?
C27 N26 C41 121.9(2) . . ?
C27 N26 C25 112.1(2) . . ?
C41 N26 C25 125.6(2) . . ?
O28 C27 N19 124.8(3) . . ?
O28 C27 N26 124.9(3) . . ?
N19 C27 N26 110.3(2) . . ?
C30 C29 C34 119.2(3) . . ?
C30 C29 C20 121.0(3) . . ?
C34 C29 C20 119.7(3) . . ?
C29 C30 C31 120.5(3) . . ?
C29 C30 H30 119.8 . . ?
C31 C30 H30 119.8 . . ?
C32 C31 C30 120.2(3) . . ?
C32 C31 H31 119.9 . . ?
C30 C31 H31 119.9 . . ?
C31 C32 C33 119.7(3) . . ?
C31 C32 H32 120.1 . . ?
C33 C32 H32 120.1 . . ?
C34 C33 C32 120.4(3) . . ?
C34 C33 H33 119.8 . . ?
C32 C33 H33 119.8 . . ?
C33 C34 C29 120.1(3) . . ?
C33 C34 H34 120.0 . . ?
C29 C34 H34 120.0 . . ?
C40 C35 C36 119.5(3) . . ?
C40 C35 C25 120.4(3) . . ?
C36 C35 C25 120.0(3) . . ?
C37 C36 C35 120.0(3) . . ?
C37 C36 H36 120.0 . . ?
C35 C36 H36 120.0 . . ?
C38 C37 C36 119.8(4) . . ?
C38 C37 H37 120.1 . . ?
C36 C37 H37 120.1 . . ?
C37 C38 C39 120.6(4) . . ?
C37 C38 H38 119.7 . . ?
C39 C38 H38 119.7 . . ?
C38 C39 C40 120.0(4) . . ?
C38 C39 H39 120.0 . . ?
C40 C39 H39 120.0 . . ?
C39 C40 C35 120.1(3) . . ?
C39 C40 H40 119.9 . . ?
C35 C40 H40 119.9 . . ?
N43 C41 N26 114.3(2) . . ?
N43 C41 H41A 108.7 . . ?
N26 C41 H41A 108.7 . . ?
N43 C41 H41B 108.7 . . ?
N26 C41 H41B 108.7 . . ?
H41A C41 H41B 107.6 . . ?
N24 C42 N45 114.8(2) . . ?
N24 C42 H42A 108.6 . . ?
N45 C42 H42A 108.6 . . ?
N24 C42 H42B 108.6 . . ?
N45 C42 H42B 108.6 . . ?
H42A C42 H42B 107.5 . . ?
C51 N43 C41 122.9(2) . . ?
C51 N43 C44 112.4(2) . . ?
C41 N43 C44 122.7(2) . . ?
N43 C44 N45 115.0(2) . . ?
N43 C44 C49 103.4(2) . . ?
N45 C44 C49 103.3(2) . . ?
N43 C44 H44 111.5 . . ?
N45 C44 H44 111.5 . . ?
C49 C44 H44 111.5 . . ?
C46 N45 C44 112.0(2) . . ?
C46 N45 C42 123.8(2) . . ?
C44 N45 C42 122.2(2) . . ?
O47 C46 N45 126.3(3) . . ?
O47 C46 N48 124.7(3) . . ?
N45 C46 N48 109.0(3) . . ?
C46 N48 C49 111.4(2) . . ?
C46 N48 C54 119.7(2) . . ?
C49 N48 C54 120.8(2) . . ?
N48 C49 N50 114.7(2) . . ?
N48 C49 C44 103.9(2) . . ?
N50 C49 C44 103.2(2) . . ?
N48 C49 H49 111.5 . . ?
N50 C49 H49 111.5 . . ?
C44 C49 H49 111.5 . . ?
C51 N50 C53 122.8(2) . . ?
C51 N50 C49 112.2(2) . . ?
C53 N50 C49 123.1(2) . . ?
O52 C51 N43 125.4(3) . . ?
O52 C51 N50 126.2(3) . . ?
N43 C51 N50 108.4(3) . . ?
N55 C53 N50 113.4(2) . . ?
N55 C53 H53A 108.9 . . ?
N50 C53 H53A 108.9 . . ?
N55 C53 H53B 108.9 . . ?
N50 C53 H53B 108.9 . . ?
H53A C53 H53B 107.7 . . ?
N57 C54 N48 113.4(2) . . ?
N57 C54 H54A 108.9 . . ?
N48 C54 H54A 108.9 . . ?
N57 C54 H54B 108.9 . . ?
N48 C54 H54B 108.9 . . ?
H54A C54 H54B 107.7 . . ?
C63 N55 C53 120.9(2) . . ?
C63 N55 C56 110.8(2) . . ?
C53 N55 C56 120.6(3) . . ?
N57 C56 N55 114.8(2) . . ?
N57 C56 C61 103.5(2) . . ?
N55 C56 C61 103.7(2) . . ?
N57 C56 H56 111.4 . . ?
N55 C56 H56 111.4 . . ?
C61 C56 H56 111.4 . . ?
C58 N57 C54 123.0(2) . . ?
C58 N57 C56 112.2(2) . . ?
C54 N57 C56 122.9(2) . . ?
O59 C58 N57 126.5(3) . . ?
O59 C58 N60 125.1(3) . . ?
N57 C58 N60 108.3(3) . . ?
C58 N60 C61 112.6(2) . . ?
C58 N60 C66 124.2(3) . . ?
C61 N60 C66 121.6(2) . . ?
N62 C61 N60 114.0(2) . . ?
N62 C61 C56 104.3(2) . . ?
N60 C61 C56 103.1(2) . . ?
N62 C61 H61 111.6 . . ?
N60 C61 H61 111.6 . . ?
C56 C61 H61 111.6 . . ?
C63 N62 C61 111.6(2) . . ?
C63 N62 C65 122.1(2) . . ?
C61 N62 C65 121.2(2) . . ?
O64 C63 N62 125.6(3) . . ?
O64 C63 N55 125.3(3) . . ?
N62 C63 N55 109.1(3) . . ?
N67 C65 N62 114.3(2) . . ?
N67 C65 H65A 108.7 . . ?
N62 C65 H65A 108.7 . . ?
N67 C65 H65B 108.7 . . ?
N62 C65 H65B 108.7 . . ?
H65A C65 H65B 107.6 . . ?
N69 C66 N60 114.4(2) . . ?
N69 C66 H66A 108.7 . . ?
N60 C66 H66A 108.7 . . ?
N69 C66 H66B 108.7 . . ?
N60 C66 H66B 108.7 . . ?
H66A C66 H66B 107.6 . . ?
C75 N67 C65 122.0(2) . . ?
C75 N67 C68 112.5(2) . . ?
C65 N67 C68 125.2(2) . . ?
N69 C68 N67 112.8(2) . . ?
N69 C68 C77 112.2(2) . . ?
N67 C68 C77 113.8(2) . . ?
N69 C68 C73 101.7(2) . . ?
N67 C68 C73 100.9(2) . . ?
C77 C68 C73 114.3(2) . . ?
C70 N69 C66 121.9(2) . . ?
C70 N69 C68 111.5(2) . . ?
C66 N69 C68 126.3(3) . . ?
O71 C70 N72 126.2(3) . . ?
O71 C70 N69 123.8(3) . . ?
N72 C70 N69 109.9(2) . . ?
C70 N72 C90 124.2(2) . . ?
C70 N72 C73 112.4(2) . . ?
C90 N72 C73 123.3(2) . . ?
N74 C73 N72 111.5(2) . . ?
N74 C73 C83 111.7(2) . . ?
N72 C73 C83 112.0(2) . . ?
N74 C73 C68 102.9(2) . . ?
N72 C73 C68 102.0(2) . . ?
C83 C73 C68 116.1(2) . . ?
C75 N74 C73 111.6(2) . . ?
C75 N74 C89 120.8(3) . . ?
C73 N74 C89 119.7(2) . . ?
O76 C75 N74 125.3(3) . . ?
O76 C75 N67 125.1(3) . . ?
N74 C75 N67 109.6(3) . . ?
C82 C77 C78 118.6(3) . . ?
C82 C77 C68 120.4(3) . . ?
C78 C77 C68 120.8(3) . . ?
C79 C78 C77 120.2(4) . . ?
C79 C78 H78 119.9 . . ?
C77 C78 H78 119.9 . . ?
C80 C79 C78 120.5(4) . . ?
C80 C79 H79 119.8 . . ?
C78 C79 H79 119.8 . . ?
C79 C80 C81 120.1(4) . . ?
C79 C80 H80 120.0 . . ?
C81 C80 H80 120.0 . . ?
C80 C81 C82 119.9(4) . . ?
C80 C81 H81 120.0 . . ?
C82 C81 H81 120.0 . . ?
C81 C82 C77 120.7(4) . . ?
C81 C82 H82 119.7 . . ?
C77 C82 H82 119.7 . . ?
C88 C83 C84 119.1(3) . . ?
C88 C83 C73 121.1(3) . . ?
C84 C83 C73 119.8(3) . . ?
C85 C84 C83 119.3(4) . . ?
C85 C84 H84 120.3 . . ?
C83 C84 H84 120.3 . . ?
C86 C85 C84 121.2(4) . . ?
C86 C85 H85 119.4 . . ?
C84 C85 H85 119.4 . . ?
C85 C86 C87 119.9(3) . . ?
C85 C86 H86 120.1 . . ?
C87 C86 H86 120.1 . . ?
C86 C87 C88 119.9(4) . . ?
C86 C87 H87 120.0 . . ?
C88 C87 H87 120.0 . . ?
C83 C88 C87 120.6(3) . . ?
C83 C88 H88 119.7 . . ?
C87 C88 H88 119.7 . . ?
N74 C89 C91 113.1(2) . . ?
N74 C89 H89A 109.0 . . ?
C91 C89 H89A 109.0 . . ?
N74 C89 H89B 109.0 . . ?
C91 C89 H89B 109.0 . . ?
H89A C89 H89B 107.8 . . ?
N72 C90 C92 112.5(2) . . ?
N72 C90 H90A 109.1 . . ?
C92 C90 H90A 109.1 . . ?
N72 C90 H90B 109.1 . . ?
C92 C90 H90B 109.1 . . ?
H90A C90 H90B 107.8 . . ?
C96 C91 C92 119.7(3) . . ?
C96 C91 C89 119.6(3) . . ?
C92 C91 C89 120.6(3) . . ?
C93 C92 C91 119.1(3) . . ?
C93 C92 C90 121.1(3) . . ?
C91 C92 C90 119.8(3) . . ?
C94 C93 C92 120.3(3) . . ?
C94 C93 O102 123.2(3) . . ?
C92 C93 O102 116.4(2) . . ?
C93 C94 C95 120.9(3) . . ?
C93 C94 H94 119.5 . . ?
C95 C94 H94 119.5 . . ?
C96 C95 C94 118.8(3) . . ?
C96 C95 H95 120.6 . . ?
C94 C95 H95 120.6 . . ?
C95 C96 O97 123.2(3) . . ?
C95 C96 C91 121.0(3) . . ?
O97 C96 C91 115.7(3) . . ?
C96 O97 C98 119.5(2) . . ?
O97 C98 C99 107.0(3) . . ?
O97 C98 H98A 110.3 . . ?
C99 C98 H98A 110.3 . . ?
O97 C98 H98B 110.3 . . ?
C99 C98 H98B 110.3 . . ?
H98A C98 H98B 108.6 . . ?
O100 C99 O101 120.3(3) . . ?
O100 C99 C98 121.0(3) . . ?
O101 C99 C98 118.6(3) . . ?
C99 O101 H101 109.5 . . ?
C93 O102 C103 115.9(2) . . ?
O102 C103 C104 110.3(3) . . ?
O102 C103 H10A 109.6 . . ?
C104 C103 H10A 109.6 . . ?
O102 C103 H10B 109.6 . . ?
C104 C103 H10B 109.6 . . ?
H10A C103 H10B 108.1 . . ?
O106 C104 O105 123.5(3) . . ?
O106 C104 C103 126.5(3) . . ?
O105 C104 C103 110.0(3) . . ?
C104 O105 H105 109.5 . . ?
F3A C1A F2A 108.6(4) . . ?
F3A C1A F1A 107.6(5) . . ?
F2A C1A F1A 108.2(5) . . ?
F3A C1A C2A 112.3(5) . . ?
F2A C1A C2A 108.3(5) . . ?
F1A C1A C2A 111.7(4) . . ?
O2A C2A O1A 128.1(5) . . ?
O2A C2A C1A 119.0(5) . . ?
O1A C2A C1A 112.9(4) . . ?
C2A O1A H1A 109.5 . . ?
F1B C1B F3B 107.7(4) . . ?
F1B C1B F2B 107.9(3) . . ?
F3B C1B F2B 108.0(3) . . ?
F1B C1B C2B 111.2(3) . . ?
F3B C1B C2B 112.0(3) . . ?
F2B C1B C2B 109.8(3) . . ?
O2B C2B O1B 127.4(3) . . ?
O2B C2B C1B 121.5(3) . . ?
O1B C2B C1B 111.1(3) . . ?
C2B O1B H1B 109.5 . . ?
F1C C1C F2C 107.6(3) . . ?
F1C C1C F3C 107.5(4) . . ?
F2C C1C F3C 108.0(4) . . ?
F1C C1C C2C 109.9(4) . . ?
F2C C1C C2C 112.5(3) . . ?
F3C C1C C2C 111.1(3) . . ?
O2C C2C O1C 127.6(3) . . ?
O2C C2C C1C 121.7(3) . . ?
O1C C2C C1C 110.7(3) . . ?
C2C O1C H1C 109.5 . . ?
F3D C1D F2D 108.7(4) . . ?
F3D C1D F1D 108.9(4) . . ?
F2D C1D F1D 105.1(3) . . ?
F3D C1D C2D 110.9(3) . . ?
F2D C1D C2D 110.4(4) . . ?
F1D C1D C2D 112.5(3) . . ?
O2D C2D O1D 127.3(3) . . ?
O2D C2D C1D 121.8(4) . . ?
O1D C2D C1D 110.8(4) . . ?
C2D O1D H1D 109.5 . . ?
F2E C1E F1E 108.7(4) . . ?
F2E C1E F3E 106.7(5) . . ?
F1E C1E F3E 106.5(4) . . ?
F2E C1E C2E 111.7(4) . . ?
F1E C1E C2E 113.4(4) . . ?
F3E C1E C2E 109.5(4) . . ?
O2E C2E O1E 127.6(4) . . ?
O2E C2E C1E 122.5(5) . . ?
O1E C2E C1E 109.9(4) . . ?
C2E O1E H1E 109.5 . . ?
F2F C1F F3F 106.5(9) . . ?
F2F C1F F1F 111.0(8) . . ?
F3F C1F F1F 103.6(9) . . ?
F2F C1F C2F 110.5(9) . . ?
F3F C1F C2F 114.8(7) . . ?
F1F C1F C2F 110.3(8) . . ?
O2F C2F O1F 129.0(4) . . ?
O2F C2F C1F 122.5(6) . . ?
O1F C2F C1F 108.5(6) . . ?

loop_
_geom_bond_atom_site_label_1
_geom_bond_atom_site_label_2
_geom_bond_distance
_geom_bond_site_symmetry_2
_geom_bond_publ_flag
C1 C2 1.391(4) . ?
C1 C6 1.396(4) . ?
C1 C17 1.522(4) . ?
C2 C3 1.385(4) . ?
C2 O7 1.389(3) . ?
C3 C4 1.382(4) . ?
C3 H3 0.9500 . ?
C4 C5 1.368(4) . ?
C4 H4 0.9500 . ?
C5 O12 1.390(3) . ?
C5 C6 1.391(4) . ?
C6 C18 1.512(4) . ?
O7 C8 1.412(4) . ?
C8 C9 1.490(4) . ?
C8 H8A 0.9900 . ?
C8 H8B 0.9900 . ?
C9 O11 1.203(4) . ?
C9 O10 1.315(4) . ?
O10 H10 0.8400 . ?
O12 C13 1.413(4) . ?
C13 C14 1.513(4) . ?
C13 H13A 0.9900 . ?
C13 H13B 0.9900 . ?
C14 O15 1.215(4) . ?
C14 O16 1.311(4) . ?
O16 H16 0.8400 . ?
C17 N19 1.461(4) . ?
C17 H17A 0.9900 . ?
C17 H17B 0.9900 . ?
C18 N21 1.459(4) . ?
C18 H18A 0.9900 . ?
C18 H18B 0.9900 . ?
N19 C27 1.344(4) . ?
N19 C20 1.464(4) . ?
C20 N21 1.450(4) . ?
C20 C29 1.513(4) . ?
C20 C25 1.601(4) . ?
N21 C22 1.362(4) . ?
C22 O23 1.233(3) . ?
C22 N24 1.365(4) . ?
N24 C42 1.447(4) . ?
N24 C25 1.471(4) . ?
C25 N26 1.456(4) . ?
C25 C35 1.520(4) . ?
N26 C27 1.356(4) . ?
N26 C41 1.453(4) . ?
C27 O28 1.253(3) . ?
C29 C30 1.384(4) . ?
C29 C34 1.394(4) . ?
C30 C31 1.393(5) . ?
C30 H30 0.9500 . ?
C31 C32 1.369(5) . ?
C31 H31 0.9500 . ?
C32 C33 1.394(5) . ?
C32 H32 0.9500 . ?
C33 C34 1.382(5) . ?
C33 H33 0.9500 . ?
C34 H34 0.9500 . ?
C35 C40 1.387(4) . ?
C35 C36 1.392(4) . ?
C36 C37 1.389(5) . ?
C36 H36 0.9500 . ?
C37 C38 1.374(6) . ?
C37 H37 0.9500 . ?
C38 C39 1.380(6) . ?
C38 H38 0.9500 . ?
C39 C40 1.384(5) . ?
C39 H39 0.9500 . ?
C40 H40 0.9500 . ?
C41 N43 1.443(4) . ?
C41 H41A 0.9900 . ?
C41 H41B 0.9900 . ?
C42 N45 1.449(4) . ?
C42 H42A 0.9900 . ?
C42 H42B 0.9900 . ?
N43 C51 1.362(4) . ?
N43 C44 1.443(4) . ?
C44 N45 1.446(4) . ?
C44 C49 1.546(4) . ?
C44 H44 1.0000 . ?
N45 C46 1.362(4) . ?
C46 O47 1.223(3) . ?
C46 N48 1.373(4) . ?
N48 C49 1.443(4) . ?
N48 C54 1.452(4) . ?
C49 N50 1.448(4) . ?
C49 H49 1.0000 . ?
N50 C51 1.365(4) . ?
N50 C53 1.447(4) . ?
C51 O52 1.229(3) . ?
C53 N55 1.439(4) . ?
C53 H53A 0.9900 . ?
C53 H53B 0.9900 . ?
C54 N57 1.450(4) . ?
C54 H54A 0.9900 . ?
C54 H54B 0.9900 . ?
N55 C63 1.378(4) . ?
N55 C56 1.458(4) . ?
C56 N57 1.452(4) . ?
C56 C61 1.543(4) . ?
C56 H56 1.0000 . ?
N57 C58 1.363(4) . ?
C58 O59 1.229(3) . ?
C58 N60 1.363(4) . ?
N60 C61 1.450(4) . ?
N60 C66 1.452(4) . ?
C61 N62 1.436(4) . ?
C61 H61 1.0000 . ?
N62 C63 1.374(4) . ?
N62 C65 1.446(4) . ?
C63 O64 1.221(4) . ?
C65 N67 1.441(4) . ?
C65 H65A 0.9900 . ?
C65 H65B 0.9900 . ?
C66 N69 1.448(4) . ?
C66 H66A 0.9900 . ?
C66 H66B 0.9900 . ?
N67 C75 1.361(4) . ?
N67 C68 1.469(4) . ?
C68 N69 1.468(4) . ?
C68 C77 1.512(4) . ?
C68 C73 1.589(4) . ?
N69 C70 1.368(4) . ?
C70 O71 1.232(3) . ?
C70 N72 1.346(4) . ?
N72 C90 1.462(4) . ?
N72 C73 1.465(4) . ?
C73 N74 1.450(4) . ?
C73 C83 1.523(4) . ?
N74 C75 1.355(4) . ?
N74 C89 1.468(4) . ?
C75 O76 1.234(4) . ?
C77 C82 1.389(4) . ?
C77 C78 1.393(5) . ?
C78 C79 1.381(5) . ?
C78 H78 0.9500 . ?
C79 C80 1.374(6) . ?
C79 H79 0.9500 . ?
C80 C81 1.375(6) . ?
C80 H80 0.9500 . ?
C81 C82 1.386(5) . ?
C81 H81 0.9500 . ?
C82 H82 0.9500 . ?
C83 C88 1.383(4) . ?
C83 C84 1.391(4) . ?
C84 C85 1.388(5) . ?
C84 H84 0.9500 . ?
C85 C86 1.365(6) . ?
C85 H85 0.9500 . ?
C86 C87 1.369(5) . ?
C86 H86 0.9500 . ?
C87 C88 1.390(5) . ?
C87 H87 0.9500 . ?
C88 H88 0.9500 . ?
C89 C91 1.513(4) . ?
C89 H89A 0.9900 . ?
C89 H89B 0.9900 . ?
C90 C92 1.517(4) . ?
C90 H90A 0.9900 . ?
C90 H90B 0.9900 . ?
C91 C96 1.390(4) . ?
C91 C92 1.395(4) . ?
C92 C93 1.393(4) . ?
C93 C94 1.374(4) . ?
C93 O102 1.396(3) . ?
C94 C95 1.391(4) . ?
C94 H94 0.9500 . ?
C95 C96 1.380(4) . ?
C95 H95 0.9500 . ?
C96 O97 1.382(3) . ?
O97 C98 1.412(4) . ?
C98 C99 1.498(4) . ?
C98 H98A 0.9900 . ?
C98 H98B 0.9900 . ?
C99 O100 1.217(4) . ?
C99 O101 1.306(4) . ?
O101 H101 0.8400 . ?
O102 C103 1.406(4) . ?
C103 C104 1.500(4) . ?
C103 H10A 0.9900 . ?
C103 H10B 0.9900 . ?
C104 O106 1.198(4) . ?
C104 O105 1.318(4) . ?
O105 H105 0.8400 . ?
F1A C1A 1.342(6) . ?
F2A C1A 1.324(5) . ?
F3A C1A 1.307(5) . ?
C1A C2A 1.509(7) . ?
C2A O2A 1.189(5) . ?
C2A O1A 1.271(5) . ?
O1A H1A 0.8400 . ?
F1B C1B 1.313(5) . ?
F2B C1B 1.324(5) . ?
F3B C1B 1.324(4) . ?
C1B C2B 1.536(5) . ?
C2B O2B 1.184(4) . ?
C2B O1B 1.296(4) . ?
O1B H1B 0.8400 . ?
F1C C1C 1.311(5) . ?
F2C C1C 1.312(4) . ?
F3C C1C 1.312(4) . ?
C1C C2C 1.526(5) . ?
C2C O2C 1.187(4) . ?
C2C O1C 1.293(4) . ?
O1C H1C 0.8400 . ?
F1D C1D 1.326(5) . ?
F2D C1D 1.317(5) . ?
F3D C1D 1.294(5) . ?
C1D C2D 1.522(5) . ?
C2D O2D 1.189(4) . ?
C2D O1D 1.296(4) . ?
O1D H1D 0.8400 . ?
F1E C1E 1.301(5) . ?
F2E C1E 1.296(5) . ?
F3E C1E 1.341(6) . ?
C1E C2E 1.521(6) . ?
C2E O2E 1.173(5) . ?
C2E O1E 1.293(5) . ?
O1E H1E 0.8400 . ?
F1F C1F 1.316(14) . ?
F2F C1F 1.305(14) . ?
F3F C1F 1.305(11) . ?
C1F C2F 1.534(6) . ?
C2F O2F 1.210(5) . ?
C2F O1F 1.283(5) . ?
O1F H1F 0.8400 . ?

loop_
_geom_hbond_atom_site_label_D
_geom_hbond_atom_site_label_H
_geom_hbond_atom_site_label_A
_geom_hbond_distance_DH
_geom_hbond_distance_HA
_geom_hbond_distance_DA
_geom_hbond_angle_DHA
_geom_hbond_site_symmetry_A
O10 H10 O52 0.84 1.79 2.603(3) 163 2_655
O16 H16 O23 0.84 1.81 2.622(3) 163 .
O101 H101 O76 0.84 1.91 2.675(3) 150 .
O105 H105 O59 0.84 1.79 2.602(3) 161 2
O1A H1A O2F 0.84 1.89 2.723(4) 169 .
O1B H1B O100 0.84 1.81 2.647(3) 173 .
O1C H1C O15 0.84 1.85 2.679(3) 167 .
O1D H1D O47 0.84 1.75 2.564(3) 162 .
O1E H1E O2D 0.84 1.87 2.703(4) 173 .
O1F H1F O71 0.84 1.68 2.520(3) 180 .

loop_
_geom_torsion_atom_site_label_1
_geom_torsion_atom_site_label_2
_geom_torsion_atom_site_label_3
_geom_torsion_atom_site_label_4
_geom_torsion
_geom_torsion_site_symmetry_1
_geom_torsion_site_symmetry_2
_geom_torsion_site_symmetry_3
_geom_torsion_site_symmetry_4
_geom_torsion_publ_flag
C6 C1 C2 C3 -0.9(5) . . . . ?
C17 C1 C2 C3 178.4(3) . . . . ?
C6 C1 C2 O7 178.5(3) . . . . ?
C17 C1 C2 O7 -2.1(4) . . . . ?
O7 C2 C3 C4 -178.8(3) . . . . ?
C1 C2 C3 C4 0.6(5) . . . . ?
C2 C3 C4 C5 -0.6(5) . . . . ?
C3 C4 C5 O12 177.0(3) . . . . ?
C3 C4 C5 C6 0.9(5) . . . . ?
C4 C5 C6 C1 -1.2(5) . . . . ?
O12 C5 C6 C1 -177.5(3) . . . . ?
C4 C5 C6 C18 180.0(3) . . . . ?
O12 C5 C6 C18 3.7(4) . . . . ?
C2 C1 C6 C5 1.2(4) . . . . ?
C17 C1 C6 C5 -178.1(3) . . . . ?
C2 C1 C6 C18 180.0(3) . . . . ?
C17 C1 C6 C18 0.6(4) . . . . ?
C3 C2 O7 C8 1.4(4) . . . . ?
C1 C2 O7 C8 -178.0(3) . . . . ?
C2 O7 C8 C9 170.9(3) . . . . ?
O7 C8 C9 O11 -2.6(5) . . . . ?
O7 C8 C9 O10 177.7(3) . . . . ?
C4 C5 O12 C13 44.4(4) . . . . ?
C6 C5 O12 C13 -139.4(3) . . . . ?
C5 O12 C13 C14 152.9(3) . . . . ?
O12 C13 C14 O15 124.8(3) . . . . ?
O12 C13 C14 O16 -55.9(4) . . . . ?
C2 C1 C17 N19 -119.2(3) . . . . ?
C6 C1 C17 N19 60.2(4) . . . . ?
C5 C6 C18 N21 114.9(3) . . . . ?
C1 C6 C18 N21 -63.9(4) . . . . ?
C1 C17 N19 C27 94.6(3) . . . . ?
C1 C17 N19 C20 -77.6(3) . . . . ?
C27 N19 C20 N21 -116.0(3) . . . . ?
C17 N19 C20 N21 57.0(3) . . . . ?
C27 N19 C20 C29 117.7(3) . . . . ?
C17 N19 C20 C29 -69.3(3) . . . . ?
C27 N19 C20 C25 -6.9(3) . . . . ?
C17 N19 C20 C25 166.1(2) . . . . ?
N19 C20 N21 C22 93.5(3) . . . . ?
C29 C20 N21 C22 -140.0(2) . . . . ?
C25 C20 N21 C22 -14.9(3) . . . . ?
N19 C20 N21 C18 -58.2(3) . . . . ?
C29 C20 N21 C18 68.3(3) . . . . ?
C25 C20 N21 C18 -166.6(2) . . . . ?
C6 C18 N21 C22 -67.4(3) . . . . ?
C6 C18 N21 C20 81.6(3) . . . . ?
C20 N21 C22 O23 -168.8(3) . . . . ?
C18 N21 C22 O23 -17.4(4) . . . . ?
C20 N21 C22 N24 13.2(3) . . . . ?
C18 N21 C22 N24 164.6(2) . . . . ?
O23 C22 N24 C42 -9.3(4) . . . . ?
N21 C22 N24 C42 168.7(2) . . . . ?
O23 C22 N24 C25 176.8(3) . . . . ?
N21 C22 N24 C25 -5.1(3) . . . . ?
C22 N24 C25 N26 -111.8(3) . . . . ?
C42 N24 C25 N26 74.6(3) . . . . ?
C22 N24 C25 C35 119.1(3) . . . . ?
C42 N24 C25 C35 -54.5(3) . . . . ?
C22 N24 C25 C20 -3.9(3) . . . . ?
C42 N24 C25 C20 -177.5(2) . . . . ?
N21 C20 C25 N26 126.6(2) . . . . ?
N19 C20 C25 N26 11.0(3) . . . . ?
C29 C20 C25 N26 -111.1(3) . . . . ?
N21 C20 C25 N24 10.7(3) . . . . ?
N19 C20 C25 N24 -104.9(2) . . . . ?
C29 C20 C25 N24 133.0(2) . . . . ?
N21 C20 C25 C35 -111.1(3) . . . . ?
N19 C20 C25 C35 133.2(2) . . . . ?
C29 C20 C25 C35 11.1(4) . . . . ?
N24 C25 N26 C27 95.0(3) . . . . ?
C35 C25 N26 C27 -135.8(3) . . . . ?
C20 C25 N26 C27 -12.4(3) . . . . ?
N24 C25 N26 C41 -78.2(3) . . . . ?
C35 C25 N26 C41 51.0(4) . . . . ?
C20 C25 N26 C41 174.4(2) . . . . ?
C17 N19 C27 O28 8.7(4) . . . . ?
C20 N19 C27 O28 -178.3(3) . . . . ?
C17 N19 C27 N26 -173.4(2) . . . . ?
C20 N19 C27 N26 -0.5(3) . . . . ?
C41 N26 C27 O28 0.2(4) . . . . ?
C25 N26 C27 O28 -173.3(3) . . . . ?
C41 N26 C27 N19 -177.6(2) . . . . ?
C25 N26 C27 N19 8.9(3) . . . . ?
N21 C20 C29 C30 -150.4(3) . . . . ?
N19 C20 C29 C30 -24.3(4) . . . . ?
C25 C20 C29 C30 92.1(3) . . . . ?
N21 C20 C29 C34 32.9(4) . . . . ?
N19 C20 C29 C34 159.0(3) . . . . ?
C25 C20 C29 C34 -84.6(3) . . . . ?
C34 C29 C30 C31 -1.3(5) . . . . ?
C20 C29 C30 C31 -178.0(3) . . . . ?
C29 C30 C31 C32 0.6(5) . . . . ?
C30 C31 C32 C33 0.6(6) . . . . ?
C31 C32 C33 C34 -1.1(6) . . . . ?
C32 C33 C34 C29 0.3(5) . . . . ?
C30 C29 C34 C33 0.9(5) . . . . ?
C20 C29 C34 C33 177.6(3) . . . . ?
N26 C25 C35 C40 -156.0(3) . . . . ?
N24 C25 C35 C40 -27.1(4) . . . . ?
C20 C25 C35 C40 88.1(3) . . . . ?
N26 C25 C35 C36 27.8(4) . . . . ?
N24 C25 C35 C36 156.7(3) . . . . ?
C20 C25 C35 C36 -88.2(3) . . . . ?
C40 C35 C36 C37 2.4(5) . . . . ?
C25 C35 C36 C37 178.6(3) . . . . ?
C35 C36 C37 C38 -1.1(5) . . . . ?
C36 C37 C38 C39 -1.0(6) . . . . ?
C37 C38 C39 C40 1.9(6) . . . . ?
C38 C39 C40 C35 -0.6(5) . . . . ?
C36 C35 C40 C39 -1.5(5) . . . . ?
C25 C35 C40 C39 -177.8(3) . . . . ?
C27 N26 C41 N43 -84.1(3) . . . . ?
C25 N26 C41 N43 88.5(3) . . . . ?
C22 N24 C42 N45 101.9(3) . . . . ?
C25 N24 C42 N45 -85.0(3) . . . . ?
N26 C41 N43 C51 113.3(3) . . . . ?
N26 C41 N43 C44 -84.3(3) . . . . ?
C51 N43 C44 N45 -116.9(3) . . . . ?
C41 N43 C44 N45 79.0(3) . . . . ?
C51 N43 C44 C49 -5.1(3) . . . . ?
C41 N43 C44 C49 -169.1(2) . . . . ?
N43 C44 N45 C46 114.2(3) . . . . ?
C49 C44 N45 C46 2.3(3) . . . . ?
N43 C44 N45 C42 -81.3(3) . . . . ?
C49 C44 N45 C42 166.8(2) . . . . ?
N24 C42 N45 C46 -110.0(3) . . . . ?
N24 C42 N45 C44 87.3(3) . . . . ?
C44 N45 C46 O47 173.2(3) . . . . ?
C42 N45 C46 O47 9.0(5) . . . . ?
C44 N45 C46 N48 -5.5(3) . . . . ?
C42 N45 C46 N48 -169.8(2) . . . . ?
O47 C46 N48 C49 -172.2(3) . . . . ?
N45 C46 N48 C49 6.6(3) . . . . ?
O47 C46 N48 C54 -23.2(4) . . . . ?
N45 C46 N48 C54 155.6(3) . . . . ?
C46 N48 C49 N50 -116.9(3) . . . . ?
C54 N48 C49 N50 94.6(3) . . . . ?
C46 N48 C49 C44 -4.9(3) . . . . ?
C54 N48 C49 C44 -153.5(2) . . . . ?
N43 C44 C49 N48 -118.6(2) . . . . ?
N45 C44 C49 N48 1.5(3) . . . . ?
N43 C44 C49 N50 1.3(3) . . . . ?
N45 C44 C49 N50 121.5(2) . . . . ?
N48 C49 N50 C51 115.0(3) . . . . ?
C44 C49 N50 C51 2.7(3) . . . . ?
N48 C49 N50 C53 -80.1(3) . . . . ?
C44 C49 N50 C53 167.7(3) . . . . ?
C41 N43 C51 O52 -8.3(5) . . . . ?
C44 N43 C51 O52 -172.3(3) . . . . ?
C41 N43 C51 N50 170.9(3) . . . . ?
C44 N43 C51 N50 7.0(3) . . . . ?
C53 N50 C51 O52 8.3(5) . . . . ?
C49 N50 C51 O52 173.3(3) . . . . ?
C53 N50 C51 N43 -171.0(3) . . . . ?
C49 N50 C51 N43 -5.9(3) . . . . ?
C51 N50 C53 N55 -123.3(3) . . . . ?
C49 N50 C53 N55 73.3(4) . . . . ?
C46 N48 C54 N57 127.2(3) . . . . ?
C49 N48 C54 N57 -86.8(3) . . . . ?
N50 C53 N55 C63 126.4(3) . . . . ?
N50 C53 N55 C56 -86.9(3) . . . . ?
C63 N55 C56 N57 -115.8(3) . . . . ?
C53 N55 C56 N57 94.5(3) . . . . ?
C63 N55 C56 C61 -3.6(3) . . . . ?
C53 N55 C56 C61 -153.3(2) . . . . ?
N48 C54 N57 C58 -124.7(3) . . . . ?
N48 C54 N57 C56 72.6(4) . . . . ?
N55 C56 N57 C58 116.0(3) . . . . ?
C61 C56 N57 C58 3.7(3) . . . . ?
N55 C56 N57 C54 -79.7(3) . . . . ?
C61 C56 N57 C54 168.0(2) . . . . ?
C54 N57 C58 O59 8.4(5) . . . . ?
C56 N57 C58 O59 172.7(3) . . . . ?
C54 N57 C58 N60 -170.6(3) . . . . ?
C56 N57 C58 N60 -6.3(3) . . . . ?
O59 C58 N60 C61 -172.6(3) . . . . ?
N57 C58 N60 C61 6.4(3) . . . . ?
O59 C58 N60 C66 -6.7(5) . . . . ?
N57 C58 N60 C66 172.3(3) . . . . ?
C58 N60 C61 N62 -116.2(3) . . . . ?
C66 N60 C61 N62 77.4(3) . . . . ?
C58 N60 C61 C56 -3.9(3) . . . . ?
C66 N60 C61 C56 -170.2(3) . . . . ?
N57 C56 C61 N62 119.5(2) . . . . ?
N55 C56 C61 N62 -0.7(3) . . . . ?
N57 C56 C61 N60 0.1(3) . . . . ?
N55 C56 C61 N60 -120.0(2) . . . . ?
N60 C61 N62 C63 116.5(3) . . . . ?
C56 C61 N62 C63 4.9(3) . . . . ?
N60 C61 N62 C65 -88.3(3) . . . . ?
C56 C61 N62 C65 160.1(2) . . . . ?
C61 N62 C63 O64 173.3(3) . . . . ?
C65 N62 C63 O64 18.3(5) . . . . ?
C61 N62 C63 N55 -7.4(3) . . . . ?
C65 N62 C63 N55 -162.4(3) . . . . ?
C53 N55 C63 O64 -24.2(5) . . . . ?
C56 N55 C63 O64 -173.8(3) . . . . ?
C53 N55 C63 N62 156.4(3) . . . . ?
C56 N55 C63 N62 6.8(3) . . . . ?
C63 N62 C65 N67 -114.7(3) . . . . ?
C61 N62 C65 N67 92.7(3) . . . . ?
C58 N60 C66 N69 115.3(3) . . . . ?
C61 N60 C66 N69 -80.1(4) . . . . ?
N62 C65 N67 C75 106.4(3) . . . . ?
N62 C65 N67 C68 -80.9(3) . . . . ?
C75 N67 C68 N69 -116.4(3) . . . . ?
C65 N67 C68 N69 70.3(3) . . . . ?
C75 N67 C68 C77 114.3(3) . . . . ?
C65 N67 C68 C77 -59.0(4) . . . . ?
C75 N67 C68 C73 -8.7(3) . . . . ?
C65 N67 C68 C73 178.1(2) . . . . ?
N60 C66 N69 C70 -82.3(3) . . . . ?
N60 C66 N69 C68 90.5(3) . . . . ?
N67 C68 N69 C70 92.9(3) . . . . ?
C77 C68 N69 C70 -137.0(3) . . . . ?
C73 C68 N69 C70 -14.4(3) . . . . ?
N67 C68 N69 C66 -80.5(3) . . . . ?
C77 C68 N69 C66 49.6(4) . . . . ?
C73 C68 N69 C66 172.2(2) . . . . ?
C66 N69 C70 O71 -1.0(4) . . . . ?
C68 N69 C70 O71 -174.7(3) . . . . ?
C66 N69 C70 N72 -178.1(2) . . . . ?
C68 N69 C70 N72 8.2(3) . . . . ?
O71 C70 N72 C90 6.8(5) . . . . ?
N69 C70 N72 C90 -176.2(2) . . . . ?
O71 C70 N72 C73 -174.1(3) . . . . ?
N69 C70 N72 C73 2.9(3) . . . . ?
C70 N72 C73 N74 -120.5(3) . . . . ?
C90 N72 C73 N74 58.5(3) . . . . ?
C70 N72 C73 C83 113.5(3) . . . . ?
C90 N72 C73 C83 -67.4(3) . . . . ?
C70 N72 C73 C68 -11.4(3) . . . . ?
C90 N72 C73 C68 167.7(2) . . . . ?
N69 C68 C73 N74 130.3(2) . . . . ?
N67 C68 C73 N74 14.1(3) . . . . ?
C77 C68 C73 N74 -108.6(3) . . . . ?
N69 C68 C73 N72 14.7(3) . . . . ?
N67 C68 C73 N72 -101.6(2) . . . . ?
C77 C68 C73 N72 135.8(2) . . . . ?
N69 C68 C73 C83 -107.4(3) . . . . ?
N67 C68 C73 C83 136.3(2) . . . . ?
C77 C68 C73 C83 13.7(4) . . . . ?
N72 C73 N74 C75 92.6(3) . . . . ?
C83 C73 N74 C75 -141.2(3) . . . . ?
C68 C73 N74 C75 -16.0(3) . . . . ?
N72 C73 N74 C89 -56.6(3) . . . . ?
C83 C73 N74 C89 69.5(3) . . . . ?
C68 C73 N74 C89 -165.3(2) . . . . ?
C73 N74 C75 O76 -170.8(3) . . . . ?
C89 N74 C75 O76 -21.9(4) . . . . ?
C73 N74 C75 N67 11.3(3) . . . . ?
C89 N74 C75 N67 160.2(2) . . . . ?
C65 N67 C75 O76 -5.1(5) . . . . ?
C68 N67 C75 O76 -178.6(3) . . . . ?
C65 N67 C75 N74 172.8(2) . . . . ?
C68 N67 C75 N74 -0.7(3) . . . . ?
N69 C68 C77 C82 30.1(4) . . . . ?
N67 C68 C77 C82 159.7(3) . . . . ?
C73 C68 C77 C82 -85.0(3) . . . . ?
N69 C68 C77 C78 -155.4(3) . . . . ?
N67 C68 C77 C78 -25.8(4) . . . . ?
C73 C68 C77 C78 89.5(4) . . . . ?
C82 C77 C78 C79 -1.1(5) . . . . ?
C68 C77 C78 C79 -175.7(3) . . . . ?
C77 C78 C79 C80 0.5(6) . . . . ?
C78 C79 C80 C81 -0.4(7) . . . . ?
C79 C80 C81 C82 1.0(6) . . . . ?
C80 C81 C82 C77 -1.6(6) . . . . ?
C78 C77 C82 C81 1.7(5) . . . . ?
C68 C77 C82 C81 176.3(3) . . . . ?
N74 C73 C83 C88 -148.7(3) . . . . ?
N72 C73 C83 C88 -22.8(4) . . . . ?
C68 C73 C83 C88 93.8(4) . . . . ?
N74 C73 C83 C84 33.0(4) . . . . ?
N72 C73 C83 C84 158.9(3) . . . . ?
C68 C73 C83 C84 -84.5(4) . . . . ?
C88 C83 C84 C85 0.3(5) . . . . ?
C73 C83 C84 C85 178.5(3) . . . . ?
C83 C84 C85 C86 0.4(6) . . . . ?
C84 C85 C86 C87 -0.3(6) . . . . ?
C85 C86 C87 C88 -0.4(6) . . . . ?
C84 C83 C88 C87 -1.0(5) . . . . ?
C73 C83 C88 C87 -179.3(3) . . . . ?
C86 C87 C88 C83 1.1(6) . . . . ?
C75 N74 C89 C91 -66.0(3) . . . . ?
C73 N74 C89 C91 80.4(3) . . . . ?
C70 N72 C90 C92 99.7(3) . . . . ?
C73 N72 C90 C92 -79.3(3) . . . . ?
N74 C89 C91 C96 113.7(3) . . . . ?
N74 C89 C91 C92 -65.9(4) . . . . ?
C96 C91 C92 C93 3.3(4) . . . . ?
C89 C91 C92 C93 -177.2(3) . . . . ?
C96 C91 C92 C90 -176.3(3) . . . . ?
C89 C91 C92 C90 3.2(4) . . . . ?
N72 C90 C92 C93 -120.9(3) . . . . ?
N72 C90 C92 C91 58.7(4) . . . . ?
C91 C92 C93 C94 -0.8(5) . . . . ?
C90 C92 C93 C94 178.9(3) . . . . ?
C91 C92 C93 O102 178.0(3) . . . . ?
C90 C92 C93 O102 -2.4(4) . . . . ?
C92 C93 C94 C95 -1.5(5) . . . . ?
O102 C93 C94 C95 179.8(3) . . . . ?
C93 C94 C95 C96 1.3(5) . . . . ?
C94 C95 C96 O97 179.2(3) . . . . ?
C94 C95 C96 C91 1.3(5) . . . . ?
C92 C91 C96 C95 -3.6(5) . . . . ?
C89 C91 C96 C95 176.8(3) . . . . ?
C92 C91 C96 O97 178.4(3) . . . . ?
C89 C91 C96 O97 -1.2(4) . . . . ?
C95 C96 O97 C98 19.2(4) . . . . ?
C91 C96 O97 C98 -162.8(3) . . . . ?
C96 O97 C98 C99 152.1(3) . . . . ?
O97 C98 C99 O100 149.9(3) . . . . ?
O97 C98 C99 O101 -31.0(4) . . . . ?
C94 C93 O102 C103 -0.2(4) . . . . ?
C92 C93 O102 C103 -178.9(3) . . . . ?
C93 O102 C103 C104 175.1(3) . . . . ?
O102 C103 C104 O106 -3.7(5) . . . . ?
O102 C103 C104 O105 176.6(3) . . . . ?
F3A C1A C2A O2A -25.2(7) . . . . ?
F2A C1A C2A O2A 94.8(6) . . . . ?
F1A C1A C2A O2A -146.1(5) . . . . ?
F3A C1A C2A O1A 157.7(5) . . . . ?
F2A C1A C2A O1A -82.3(6) . . . . ?
F1A C1A C2A O1A 36.7(6) . . . . ?
F1B C1B C2B O2B -20.7(5) . . . . ?
F3B C1B C2B O2B -141.3(4) . . . . ?
F2B C1B C2B O2B 98.7(4) . . . . ?
F1B C1B C2B O1B 160.1(3) . . . . ?
F3B C1B C2B O1B 39.4(5) . . . . ?
F2B C1B C2B O1B -80.5(4) . . . . ?
F1C C1C C2C O2C 105.0(4) . . . . ?
F2C C1C C2C O2C -135.2(4) . . . . ?
F3C C1C C2C O2C -13.9(6) . . . . ?
F1C C1C C2C O1C -74.9(4) . . . . ?
F2C C1C C2C O1C 45.0(5) . . . . ?
F3C C1C C2C O1C 166.3(4) . . . . ?
F3D C1D C2D O2D -97.2(5) . . . . ?
F2D C1D C2D O2D 23.4(5) . . . . ?
F1D C1D C2D O2D 140.5(4) . . . . ?
F3D C1D C2D O1D 79.5(5) . . . . ?
F2D C1D C2D O1D -159.9(3) . . . . ?
F1D C1D C2D O1D -42.7(5) . . . . ?
F2E C1E C2E O2E -123.1(5) . . . . ?
F1E C1E C2E O2E 113.7(5) . . . . ?
F3E C1E C2E O2E -5.1(6) . . . . ?
F2E C1E C2E O1E 56.0(6) . . . . ?
F1E C1E C2E O1E -67.3(6) . . . . ?
F3E C1E C2E O1E 174.0(4) . . . . ?
F2F C1F C2F O2F 18.7(12) . . . . ?
F3F C1F C2F O2F 139.1(9) . . . . ?
F1F C1F C2F O2F -104.4(10) . . . . ?
F2F C1F C2F O1F -159.4(8) . . . . ?
F3F C1F C2F O1F -39.0(12) . . . . ?
F1F C1F C2F O1F 77.5(10) . . . . ?
